data_7016379
loop_
_publ_author_name
'Bertoli, Marcello'
'Choualeb, Aldjia'
'Gusev, Dmitry G.'
'Lough, Alan J.'
'Major, Quinn'
'Moore, Brandon'

_publ_section_title
;
 PNP pincer osmium polyhydrides for catalytic dehydrogenation of
 primary alcohols.
;
_journal_issue 35
_journal_name_full 'Dalton transactions (Cambridge, England : 2003)'
_journal_page_first 8941
_journal_page_last 8949
_journal_paper_doi 10.1039/c1dt10342c
_journal_volume 40
_journal_year 2011
_chemical_formula_moiety 'C19 H48 N Os P3'
_chemical_formula_sum 'C19 H48 N Os P3'
_chemical_formula_weight 573.69
_chemical_name_systematic
;
?
;
_space_group_IT_number 14
_symmetry_cell_setting monoclinic
_symmetry_space_group_name_Hall '-P 2yn'
_symmetry_space_group_name_H-M 'P 1 21/n 1'
_atom_sites_solution_hydrogens geom
_atom_sites_solution_primary direct
_atom_sites_solution_secondary difmap
_audit_creation_method SHELXL-97
_cell_angle_alpha 90.00
_cell_angle_beta 101.9870(11)
_cell_angle_gamma 90.00
_cell_formula_units_Z 4
_cell_length_a 15.2733(4)
_cell_length_b 9.7158(2)
_cell_length_c 16.9733(5)
_cell_measurement_reflns_used 14955
_cell_measurement_temperature 150(1)
_cell_measurement_theta_max 27.5
_cell_measurement_theta_min 2.7
_cell_volume 2463.79(11)
_computing_cell_refinement 'Denzo-SMN (Otwinowski & Minor, 1997)'
_computing_data_collection 'Collect (Nonius B.V., 1997-2002)'
_computing_data_reduction Denzo-SMN
_computing_molecular_graphics 'SHELXTL V6.1'
_computing_publication_material 'SHELXTL V6.1'
_computing_structure_refinement 'SHELXTL V6.1(Sheldrick, 2001)'
_computing_structure_solution 'SIR-92 (Altomare et al., 1994)'
_diffrn_ambient_temperature 150(2)
_diffrn_detector_area_resol_mean 9
_diffrn_measured_fraction_theta_full 0.990
_diffrn_measured_fraction_theta_max 0.990
_diffrn_measurement_device_type 'Bruker-Nonius KappaCCD'
_diffrn_measurement_method '\f scans and \w scans with \k offsets'
_diffrn_radiation_monochromator graphite
_diffrn_radiation_source 'fine-focus sealed tube'
_diffrn_radiation_type MoK\a
_diffrn_radiation_wavelength 0.71073
_diffrn_reflns_av_R_equivalents 0.0503
_diffrn_reflns_av_sigmaI/netI 0.0660
_diffrn_reflns_limit_h_max 19
_diffrn_reflns_limit_h_min -19
_diffrn_reflns_limit_k_max 12
_diffrn_reflns_limit_k_min -12
_diffrn_reflns_limit_l_max 22
_diffrn_reflns_limit_l_min -20
_diffrn_reflns_number 14955
_diffrn_reflns_theta_full 27.47
_diffrn_reflns_theta_max 27.47
_diffrn_reflns_theta_min 2.66
_diffrn_standards_number 0
_exptl_absorpt_coefficient_mu 5.374
_exptl_absorpt_correction_T_max 0.588
_exptl_absorpt_correction_T_min 0.490
_exptl_absorpt_correction_type multi-scan
_exptl_absorpt_process_details
;
multi-scan from symmetry-related measurements
Sortav (Blessing 1995)
;
_exptl_crystal_colour 'pale yellow'
_exptl_crystal_density_diffrn 1.547
_exptl_crystal_density_method 'not measured'
_exptl_crystal_description needle
_exptl_crystal_F_000 1160
_exptl_crystal_size_max 0.18
_exptl_crystal_size_mid 0.12
_exptl_crystal_size_min 0.10
_refine_diff_density_max 4.022
_refine_diff_density_min -2.186
_refine_diff_density_rms 0.208
_refine_ls_extinction_method none
_refine_ls_goodness_of_fit_ref 1.100
_refine_ls_hydrogen_treatment mixed
_refine_ls_matrix_type full
_refine_ls_number_parameters 225
_refine_ls_number_reflns 5590
_refine_ls_number_restraints 0
_refine_ls_restrained_S_all 1.100
_refine_ls_R_factor_all 0.0682
_refine_ls_R_factor_gt 0.0419
_refine_ls_shift/su_max 0.001
_refine_ls_shift/su_mean 0.000
_refine_ls_structure_factor_coef Fsqd
_refine_ls_weighting_details 'calc w=1/[\s^2^(Fo^2^)+(0.0428P)^2^+1.3756P] where P=(Fo^2^+2Fc^2^)/3'
_refine_ls_weighting_scheme calc
_refine_ls_wR_factor_gt 0.0896
_refine_ls_wR_factor_ref 0.1009
_reflns_number_gt 4183
_reflns_number_total 5590
_reflns_threshold_expression I>2\s(I)
_cod_data_source_file c1dt10342c.txt
_cod_data_source_block k07138
_cod_depositor_comments
;
The following automatic conversions were performed:

'_symmetry_cell_setting' value 'Monoclinic' changed to 'monoclinic'
according to /home/saulius/struct/CIF-dictionaries/cif_core.dic
dictionary named 'cif_core.dic' version 2.4.1 from 2010-06-29.

Automatic conversion script
Id: cif_fix_values 1715 2011-07-08 13:25:40Z adriana 
;
_cod_original_sg_symbol_H-M 'P 21/n'
_cod_database_code 7016379

loop_
_symmetry_equiv_pos_as_xyz
'x, y, z'
'-x+1/2, y+1/2, -z+1/2'
'-x, -y, -z'
'x-1/2, -y-1/2, z-1/2'

loop_
_atom_site_label
_atom_site_type_symbol
_atom_site_fract_x
_atom_site_fract_y
_atom_site_fract_z
_atom_site_U_iso_or_equiv
_atom_site_adp_type
_atom_site_occupancy
_atom_site_symmetry_multiplicity
_atom_site_calc_flag
_atom_site_refinement_flags
Os1 Os 0.762312(14) 0.16024(2) 0.520751(14) 0.01780(9) Uani 1 1 d .
H1OS H 0.847(4) 0.205(5) 0.475(4) 0.024(15) Uiso 1 1 d .
H2OS H 0.683(5) 0.104(8) 0.572(5) 0.07(2) Uiso 1 1 d .
P1 P 0.71459(10) 0.01096(15) 0.41471(9) 0.0201(3) Uani 1 1 d .
P2 P 0.84158(10) 0.25497(15) 0.63824(10) 0.0207(3) Uani 1 1 d .
P3 P 0.68011(10) 0.34434(14) 0.47320(10) 0.0208(3) Uani 1 1 d .
N1 N 0.8377(3) -0.0272(5) 0.5718(3) 0.0232(11) Uani 1 1 d .
H1 H 0.7996 -0.0748 0.5983 0.028 Uiso 1 1 calc R
C1 C 0.7732(4) -0.1528(5) 0.4479(4) 0.0257(14) Uani 1 1 d .
H1A H 0.7334 -0.2141 0.4713 0.031 Uiso 1 1 calc R
H1B H 0.7891 -0.2003 0.4012 0.031 Uiso 1 1 calc R
C2 C 0.8565(4) -0.1221(6) 0.5099(4) 0.0275(14) Uani 1 1 d .
H2A H 0.8814 -0.2090 0.5357 0.033 Uiso 1 1 calc R
H2B H 0.9019 -0.0806 0.4831 0.033 Uiso 1 1 calc R
C3 C 0.9183(4) 0.0001(6) 0.6325(4) 0.0282(14) Uani 1 1 d .
H3A H 0.9661 0.0331 0.6058 0.034 Uiso 1 1 calc R
H3B H 0.9391 -0.0866 0.6610 0.034 Uiso 1 1 calc R
C4 C 0.9023(4) 0.1060(6) 0.6929(4) 0.0272(14) Uani 1 1 d .
H4A H 0.9602 0.1370 0.7259 0.033 Uiso 1 1 calc R
H4B H 0.8664 0.0652 0.7293 0.033 Uiso 1 1 calc R
C5 C 0.7454(4) 0.0321(6) 0.3148(3) 0.0249(13) Uani 1 1 d .
H5A H 0.7271 -0.0540 0.2834 0.030 Uiso 1 1 calc R
C6 C 0.8469(4) 0.0484(7) 0.3226(4) 0.0360(16) Uani 1 1 d .
H6A H 0.8604 0.0586 0.2689 0.054 Uiso 1 1 calc R
H6B H 0.8775 -0.0332 0.3489 0.054 Uiso 1 1 calc R
H6C H 0.8675 0.1303 0.3549 0.054 Uiso 1 1 calc R
C7 C 0.6955(5) 0.1513(6) 0.2669(4) 0.0317(15) Uani 1 1 d .
H7A H 0.7131 0.1582 0.2147 0.048 Uiso 1 1 calc R
H7B H 0.7104 0.2373 0.2969 0.048 Uiso 1 1 calc R
H7C H 0.6309 0.1351 0.2582 0.048 Uiso 1 1 calc R
C8 C 0.5959(4) -0.0505(6) 0.3831(4) 0.0277(14) Uani 1 1 d .
H8A H 0.5582 0.0333 0.3677 0.033 Uiso 1 1 calc R
C9 C 0.5758(5) -0.1482(6) 0.3106(5) 0.0367(17) Uani 1 1 d .
H9A H 0.5122 -0.1732 0.2995 0.055 Uiso 1 1 calc R
H9B H 0.6122 -0.2315 0.3227 0.055 Uiso 1 1 calc R
H9C H 0.5900 -0.1024 0.2634 0.055 Uiso 1 1 calc R
C10 C 0.5630(4) -0.1177(7) 0.4539(4) 0.0368(17) Uani 1 1 d .
H10A H 0.5009 -0.1480 0.4358 0.055 Uiso 1 1 calc R
H10B H 0.5664 -0.0506 0.4976 0.055 Uiso 1 1 calc R
H10C H 0.6009 -0.1972 0.4735 0.055 Uiso 1 1 calc R
C11 C 0.7890(4) 0.3320(6) 0.7187(4) 0.0255(14) Uani 1 1 d .
H11A H 0.7638 0.4231 0.6979 0.031 Uiso 1 1 calc R
C12 C 0.7100(4) 0.2442(6) 0.7323(4) 0.0338(16) Uani 1 1 d .
H12A H 0.6835 0.2864 0.7743 0.051 Uiso 1 1 calc R
H12B H 0.7312 0.1514 0.7492 0.051 Uiso 1 1 calc R
H12C H 0.6648 0.2386 0.6821 0.051 Uiso 1 1 calc R
C13 C 0.8528(5) 0.3597(7) 0.7991(4) 0.0360(16) Uani 1 1 d .
H13A H 0.8194 0.3999 0.8369 0.054 Uiso 1 1 calc R
H13B H 0.8996 0.4239 0.7909 0.054 Uiso 1 1 calc R
H13C H 0.8804 0.2730 0.8211 0.054 Uiso 1 1 calc R
C14 C 0.9358(4) 0.3795(6) 0.6409(4) 0.0253(14) Uani 1 1 d .
H14A H 0.9691 0.3862 0.6981 0.030 Uiso 1 1 calc R
C15 C 1.0023(4) 0.3307(6) 0.5906(5) 0.0351(17) Uani 1 1 d .
H15A H 1.0503 0.3989 0.5939 0.053 Uiso 1 1 calc R
H15B H 0.9713 0.3198 0.5344 0.053 Uiso 1 1 calc R
H15C H 1.0281 0.2423 0.6115 0.053 Uiso 1 1 calc R
C16 C 0.9030(4) 0.5239(6) 0.6142(4) 0.0352(16) Uani 1 1 d .
H16A H 0.9545 0.5851 0.6167 0.053 Uiso 1 1 calc R
H16B H 0.8653 0.5588 0.6500 0.053 Uiso 1 1 calc R
H16C H 0.8681 0.5205 0.5588 0.053 Uiso 1 1 calc R
C17 C 0.6451(4) 0.4660(6) 0.5447(4) 0.0349(16) Uani 1 1 d .
H17A H 0.6100 0.5407 0.5147 0.052 Uiso 1 1 calc R
H17B H 0.6983 0.5044 0.5804 0.052 Uiso 1 1 calc R
H17C H 0.6086 0.4173 0.5770 0.052 Uiso 1 1 calc R
C18 C 0.5693(4) 0.3194(6) 0.4077(4) 0.0298(15) Uani 1 1 d .
H18A H 0.5420 0.4092 0.3920 0.045 Uiso 1 1 calc R
H18B H 0.5311 0.2672 0.4368 0.045 Uiso 1 1 calc R
H18C H 0.5757 0.2684 0.3594 0.045 Uiso 1 1 calc R
C19 C 0.7244(5) 0.4711(6) 0.4106(4) 0.0332(16) Uani 1 1 d .
H19A H 0.6805 0.5448 0.3948 0.050 Uiso 1 1 calc R
H19B H 0.7360 0.4256 0.3622 0.050 Uiso 1 1 calc R
H19C H 0.7803 0.5102 0.4414 0.050 Uiso 1 1 calc R

loop_
_atom_site_aniso_label
_atom_site_aniso_U_11
_atom_site_aniso_U_22
_atom_site_aniso_U_33
_atom_site_aniso_U_23
_atom_site_aniso_U_13
_atom_site_aniso_U_12
Os1 0.01848(14) 0.01635(14) 0.01868(14) 0.00036(9) 0.00413(10) 0.00226(9)
P1 0.0206(8) 0.0199(8) 0.0197(8) -0.0012(6) 0.0039(7) 0.0015(6)
P2 0.0196(8) 0.0222(8) 0.0206(9) -0.0005(6) 0.0046(7) 0.0021(6)
P3 0.0235(8) 0.0177(8) 0.0202(8) 0.0013(6) 0.0021(7) 0.0031(6)
N1 0.026(3) 0.018(2) 0.026(3) 0.002(2) 0.007(2) 0.006(2)
C1 0.029(3) 0.019(3) 0.029(4) 0.000(3) 0.004(3) 0.004(2)
C2 0.033(4) 0.024(3) 0.027(4) -0.001(3) 0.009(3) 0.005(3)
C3 0.028(3) 0.027(3) 0.026(4) -0.001(3) -0.003(3) 0.007(3)
C4 0.029(4) 0.031(3) 0.020(3) 0.004(3) 0.001(3) 0.006(3)
C5 0.029(3) 0.030(3) 0.015(3) -0.005(3) 0.002(3) 0.001(3)
C6 0.036(4) 0.052(4) 0.022(4) 0.000(3) 0.011(3) 0.004(3)
C7 0.038(4) 0.033(4) 0.024(4) 0.006(3) 0.005(3) 0.003(3)
C8 0.023(3) 0.027(3) 0.031(4) -0.001(3) 0.001(3) -0.002(3)
C9 0.033(4) 0.035(4) 0.039(4) -0.009(3) 0.002(3) -0.008(3)
C10 0.030(4) 0.037(4) 0.046(5) 0.000(3) 0.012(3) -0.003(3)
C11 0.026(3) 0.031(3) 0.020(3) 0.000(3) 0.005(3) -0.001(3)
C12 0.036(4) 0.035(4) 0.034(4) -0.005(3) 0.015(3) -0.008(3)
C13 0.032(4) 0.049(4) 0.025(4) -0.006(3) 0.003(3) 0.006(3)
C14 0.021(3) 0.033(3) 0.021(3) -0.008(3) 0.001(3) -0.001(3)
C15 0.020(3) 0.042(4) 0.045(5) -0.008(3) 0.009(3) -0.002(3)
C16 0.032(4) 0.034(4) 0.042(4) 0.006(3) 0.012(3) -0.004(3)
C17 0.036(4) 0.037(4) 0.029(4) -0.005(3) 0.000(3) 0.018(3)
C18 0.023(3) 0.034(4) 0.029(4) 0.001(3) -0.001(3) 0.010(3)
C19 0.051(4) 0.021(3) 0.026(4) 0.002(3) 0.004(3) 0.005(3)

loop_
_atom_type_symbol
_atom_type_description
_atom_type_scat_dispersion_real
_atom_type_scat_dispersion_imag
_atom_type_scat_source
C C 0.0033 0.0016 'International Tables Vol C Tables 4.2.6.8 and 6.1.1.4'
H H 0.0000 0.0000 'International Tables Vol C Tables 4.2.6.8 and 6.1.1.4'
P P 0.1023 0.0942 'International Tables Vol C Tables 4.2.6.8 and 6.1.1.4'
N N 0.0061 0.0033 'International Tables Vol C Tables 4.2.6.8 and 6.1.1.4'
Os Os -1.2165 7.6030 'International Tables Vol C Tables 4.2.6.8 and 6.1.1.4'

loop_
_geom_angle_atom_site_label_1
_geom_angle_atom_site_label_2
_geom_angle_atom_site_label_3
_geom_angle
H1OS Os1 H2OS 175(3)
H1OS Os1 N1 90.2(18)
H2OS Os1 N1 85(2)
H1OS Os1 P3 93.2(18)
H2OS Os1 P3 92(2)
N1 Os1 P3 176.56(13)
H1OS Os1 P2 88.8(19)
H2OS Os1 P2 89(2)
N1 Os1 P2 81.59(13)
P3 Os1 P2 98.50(5)
H1OS Os1 P1 87.2(19)
H2OS Os1 P1 93(2)
N1 Os1 P1 81.01(13)
P3 Os1 P1 99.11(5)
P2 Os1 P1 162.13(5)
C1 P1 C5 100.0(3)
C1 P1 C8 101.0(3)
C5 P1 C8 100.7(3)
C1 P1 Os1 104.3(2)
C5 P1 Os1 122.82(19)
C8 P1 Os1 123.5(2)
C4 P2 C14 100.9(3)
C4 P2 C11 101.0(3)
C14 P2 C11 99.6(3)
C4 P2 Os1 103.9(2)
C14 P2 Os1 122.9(2)
C11 P2 Os1 124.3(2)
C18 P3 C19 98.1(3)
C18 P3 C17 97.2(3)
C19 P3 C17 98.2(3)
C18 P3 Os1 119.3(2)
C19 P3 Os1 119.7(2)
C17 P3 Os1 119.4(2)
C3 N1 C2 111.0(5)
C3 N1 Os1 114.7(3)
C2 N1 Os1 113.3(4)
C2 C1 P1 109.1(4)
N1 C2 C1 111.3(5)
N1 C3 C4 111.9(5)
C3 C4 P2 109.1(4)
C7 C5 C6 110.5(5)
C7 C5 P1 112.1(4)
C6 C5 P1 111.9(4)
C9 C8 C10 108.7(5)
C9 C8 P1 116.5(5)
C10 C8 P1 111.3(4)
C13 C11 C12 109.8(5)
C13 C11 P2 115.5(4)
C12 C11 P2 110.9(4)
C16 C14 C15 109.5(5)
C16 C14 P2 112.5(4)
C15 C14 P2 112.5(4)

loop_
_geom_bond_atom_site_label_1
_geom_bond_atom_site_label_2
_geom_bond_distance
Os1 H1OS 1.70(6)
Os1 H2OS 1.72(7)
Os1 N1 2.231(4)
Os1 P3 2.2374(14)
Os1 P2 2.2993(16)
Os1 P1 2.3087(15)
P1 C1 1.855(5)
P1 C5 1.863(6)
P1 C8 1.878(6)
P2 C4 1.859(6)
P2 C14 1.874(6)
P2 C11 1.878(6)
P3 C18 1.838(6)
P3 C19 1.845(6)
P3 C17 1.851(6)
N1 C3 1.456(7)
N1 C2 1.470(7)
C1 C2 1.503(9)
C3 C4 1.508(8)
C5 C7 1.525(8)
C5 C6 1.537(8)
C8 C9 1.534(9)
C8 C10 1.541(9)
C11 C13 1.527(9)
C11 C12 1.535(8)
C14 C16 1.526(8)
C14 C15 1.531(8)
